data_7245892
loop_
_publ_author_name
'Ding, Lujia'
'Ge, Ruirong'
'Wang, Pengcheng'
'Li, Dongxue'
'Lin, Qiuhan'
'Lu, Ming'
'Xu, Yuangang'

_publ_section_title
;
 A series of N-trinitromethyl-substituted polynitro-pyrazoles:
 high-energy-density materials with positive oxygen balances
;
_journal_issue 51
_journal_name_full 'RSC Advances'
_journal_page_first 33304
_journal_page_last 33312
_journal_paper_doi 10.1039/D2RA06149J
_journal_volume 12
_journal_year 2022
_chemical_formula_moiety 'C6 H5 Cl N4 O5'
_chemical_formula_sum 'C6 H5 Cl N4 O5'
_chemical_formula_weight 248.59
_space_group_crystal_system monoclinic
_space_group_IT_number 14
_space_group_name_Hall '-P 2ybc'
_space_group_name_H-M_alt 'P 1 21/c 1'
_atom_sites_solution_hydrogens geom
_atom_sites_solution_primary dual
_audit_creation_date 2018-03-31
_audit_creation_method
;
Olex2 1.2
(compiled 2017.08.10 svn.r3458 for OlexSys, GUI svn.r5381)
;
_audit_update_record
;
2022-02-15 deposited with the CCDC.	2022-11-15 downloaded from the CCDC.
;
_cell_angle_alpha 90
_cell_angle_beta 97.479(6)
_cell_angle_gamma 90
_cell_formula_units_Z 4
_cell_length_a 12.292(3)
_cell_length_b 5.0976(10)
_cell_length_c 14.985(3)
_cell_measurement_reflns_used 613
_cell_measurement_temperature 173
_cell_measurement_theta_max 22.99
_cell_measurement_theta_min 2.74
_cell_volume 931.0(3)
_computing_cell_refinement 'SAINT v8.34A (Bruker, 2013)'
_computing_data_reduction 'SAINT v8.34A (Bruker, 2013)'
_computing_molecular_graphics 'Olex2 (Dolomanov et al., 2009)'
_computing_publication_material 'Olex2 (Dolomanov et al., 2009)'
_computing_structure_refinement 'ShelXL (Sheldrick, 2015)'
_computing_structure_solution 'ShelXT (Sheldrick, 2015)'
_diffrn_ambient_temperature 173
_diffrn_measured_fraction_theta_full 0.989
_diffrn_measured_fraction_theta_max 0.987
_diffrn_measurement_device_type 'Bruker APEX-II CCD'
_diffrn_measurement_method '\f and \w scans'
_diffrn_radiation_type MoK\a
_diffrn_radiation_wavelength 0.71073
_diffrn_reflns_av_R_equivalents 0.0410
_diffrn_reflns_av_unetI/netI 0.0461
_diffrn_reflns_Laue_measured_fraction_full 0.989
_diffrn_reflns_Laue_measured_fraction_max 0.987
_diffrn_reflns_limit_h_max 15
_diffrn_reflns_limit_h_min -15
_diffrn_reflns_limit_k_max 6
_diffrn_reflns_limit_k_min -6
_diffrn_reflns_limit_l_max 18
_diffrn_reflns_limit_l_min -18
_diffrn_reflns_number 5830
_diffrn_reflns_point_group_measured_fraction_full 0.989
_diffrn_reflns_point_group_measured_fraction_max 0.987
_diffrn_reflns_theta_full 25.242
_diffrn_reflns_theta_max 26.368
_diffrn_reflns_theta_min 1.671
_diffrn_standards_number 0
_exptl_absorpt_coefficient_mu 0.426
_exptl_absorpt_correction_T_max 0.7454
_exptl_absorpt_correction_T_min 0.6684
_exptl_absorpt_correction_type multi-scan
_exptl_absorpt_process_details
'SADABS-2014/5 (Bruker,2014/5) was used for absorption correction. wR2(int) was 0.0610 before and 0.0473 after correction. The Ratio of minimum to maximum transmission is 0.8967. The \l/2 correction factor is 0.00150.'
_exptl_crystal_colour colourless
_exptl_crystal_colour_primary colourless
_exptl_crystal_density_diffrn 1.774
_exptl_crystal_description block
_exptl_crystal_F_000 504
_exptl_crystal_size_max 0.28
_exptl_crystal_size_mid 0.15
_exptl_crystal_size_min 0.12
_refine_diff_density_max 0.276
_refine_diff_density_min -0.290
_refine_diff_density_rms 0.069
_refine_ls_extinction_method none
_refine_ls_goodness_of_fit_ref 1.057
_refine_ls_hydrogen_treatment constr
_refine_ls_matrix_type full
_refine_ls_number_parameters 146
_refine_ls_number_reflns 1886
_refine_ls_number_restraints 0
_refine_ls_restrained_S_all 1.057
_refine_ls_R_factor_all 0.0572
_refine_ls_R_factor_gt 0.0423
_refine_ls_shift/su_max 0.000
_refine_ls_shift/su_mean 0.000
_refine_ls_structure_factor_coef Fsqd
_refine_ls_weighting_details 'w=1/[\s^2^(Fo^2^)+(0.0610P)^2^+0.3280P] where P=(Fo^2^+2Fc^2^)/3'
_refine_ls_weighting_scheme calc
_refine_ls_wR_factor_gt 0.1127
_refine_ls_wR_factor_ref 0.1221
_reflns_Friedel_coverage 0.000
_reflns_number_gt 1492
_reflns_number_total 1886
_reflns_threshold_expression 'I > 2\s(I)'
_cod_data_source_file d2ra06149j2.cif
_cod_data_source_block mo_20180264-nlg-236_0m
_cod_database_code 7245892
_shelx_shelxl_version_number 2014/7
_shelx_space_group_comment
;
The symmetry employed for this shelxl refinement is uniquely defined
by the following loop, which should always be used as a source of
symmetry information in preference to the above space-group names.
They are only intended as comments.
;
_shelx_estimated_absorpt_t_max 0.951
_shelx_estimated_absorpt_t_min 0.890
_olex2_refinement_description
;
1. Fixed Uiso
 At 1.2 times of:
  All C(H,H) groups
 At 1.5 times of:
  All C(H,H,H) groups
2.a Secondary CH2 refined with riding coordinates:
 C3(H3A,H3B)
2.b Idealised Me refined as rotating group:
 C1(H1A,H1B,H1C)
;
_olex2_submission_special_instructions 'No special instructions were received'

loop_
_space_group_symop_operation_xyz
'x, y, z'
'-x, y+1/2, -z+1/2'
'-x, -y, -z'
'x, -y-1/2, z-1/2'

loop_
_atom_site_label
_atom_site_type_symbol
_atom_site_fract_x
_atom_site_fract_y
_atom_site_fract_z
_atom_site_U_iso_or_equiv
_atom_site_adp_type
_atom_site_occupancy
_atom_site_site_symmetry_order
_atom_site_calc_flag
_atom_site_refinement_flags_posn
_atom_site_refinement_flags_adp
_atom_site_refinement_flags_occupancy
_atom_site_disorder_assembly
_atom_site_disorder_group
Cl1 Cl 0.35159(6) 0.88010(13) 0.95203(4) 0.0320(2) Uani 1 1 d . . . . .
O5 O 0.58919(15) 0.3123(4) 0.83730(13) 0.0311(5) Uani 1 1 d . . . . .
O4 O 0.57314(16) 0.6545(4) 0.92085(13) 0.0380(5) Uani 1 1 d . . . . .
O1 O 0.15622(17) 0.6058(4) 0.62957(13) 0.0371(5) Uani 1 1 d . . . . .
O2 O 0.05818(15) 0.4519(4) 0.81024(15) 0.0405(5) Uani 1 1 d . . . . .
N2 N 0.26850(16) 0.3440(4) 0.77247(14) 0.0212(5) Uani 1 1 d . . . . .
O3 O 0.11476(17) 0.8326(4) 0.86276(14) 0.0403(5) Uani 1 1 d . . . . .
N4 N 0.53515(17) 0.4831(4) 0.86843(14) 0.0245(5) Uani 1 1 d . . . . .
N3 N 0.37701(16) 0.3089(4) 0.78103(13) 0.0215(5) Uani 1 1 d . . . . .
N1 N 0.13005(18) 0.6151(4) 0.83291(14) 0.0264(5) Uani 1 1 d . . . . .
C5 C 0.3370(2) 0.6401(5) 0.87315(15) 0.0215(5) Uani 1 1 d . . . . .
C4 C 0.2423(2) 0.5430(5) 0.82599(16) 0.0220(5) Uani 1 1 d . . . . .
C6 C 0.4177(2) 0.4827(5) 0.84230(16) 0.0206(5) Uani 1 1 d . . . . .
C3 C 0.2016(2) 0.1977(5) 0.70151(16) 0.0224(5) Uani 1 1 d . . . . .
H3A H 0.1384 0.1187 0.7264 0.027 Uiso 1 1 calc R . . . .
H3B H 0.2458 0.0533 0.6807 0.027 Uiso 1 1 calc R . . . .
C2 C 0.1596(2) 0.3699(5) 0.62207(17) 0.0240(6) Uani 1 1 d . . . . .
C1 C 0.1232(2) 0.2255(6) 0.53699(18) 0.0337(7) Uani 1 1 d . . . . .
H1A H 0.0677 0.3291 0.4995 0.051 Uiso 1 1 calc GR . . . .
H1B H 0.0917 0.0562 0.5511 0.051 Uiso 1 1 calc GR . . . .
H1C H 0.1862 0.1961 0.5044 0.051 Uiso 1 1 calc GR . . . .

loop_
_atom_site_aniso_label
_atom_site_aniso_U_11
_atom_site_aniso_U_22
_atom_site_aniso_U_33
_atom_site_aniso_U_23
_atom_site_aniso_U_13
_atom_site_aniso_U_12
Cl1 0.0426(4) 0.0283(4) 0.0240(3) -0.0090(3) -0.0001(3) 0.0025(3)
O5 0.0221(10) 0.0336(11) 0.0371(11) -0.0039(9) 0.0020(8) 0.0018(8)
O4 0.0323(11) 0.0417(12) 0.0378(11) -0.0155(9) -0.0036(9) -0.0085(9)
O1 0.0488(13) 0.0230(11) 0.0368(11) 0.0010(9) -0.0045(10) -0.0035(9)
O2 0.0215(10) 0.0461(13) 0.0537(13) -0.0037(11) 0.0044(9) 0.0007(10)
N2 0.0181(11) 0.0210(11) 0.0235(10) -0.0019(8) -0.0013(8) -0.0004(9)
O3 0.0400(12) 0.0357(12) 0.0456(12) -0.0097(10) 0.0071(10) 0.0143(10)
N4 0.0239(11) 0.0255(12) 0.0233(11) -0.0005(9) -0.0001(9) -0.0030(10)
N3 0.0193(11) 0.0223(11) 0.0221(10) -0.0020(9) -0.0002(9) -0.0014(9)
N1 0.0237(12) 0.0329(13) 0.0225(11) 0.0042(10) 0.0030(9) 0.0069(11)
C5 0.0279(14) 0.0188(12) 0.0176(11) -0.0005(10) 0.0017(10) -0.0006(11)
C4 0.0223(13) 0.0227(13) 0.0209(12) 0.0021(10) 0.0020(10) 0.0029(11)
C6 0.0200(12) 0.0208(12) 0.0200(12) 0.0008(10) -0.0011(10) -0.0026(10)
C3 0.0193(13) 0.0213(13) 0.0254(12) -0.0025(10) -0.0021(10) -0.0024(10)
C2 0.0203(13) 0.0245(14) 0.0270(13) 0.0011(11) 0.0028(11) -0.0042(11)
C1 0.0390(17) 0.0338(16) 0.0264(14) -0.0014(12) -0.0024(12) -0.0069(13)

loop_
_atom_type_symbol
_atom_type_description
_atom_type_scat_dispersion_real
_atom_type_scat_dispersion_imag
_atom_type_scat_source
C C 0.0033 0.0016 'International Tables Vol C Tables 4.2.6.8 and 6.1.1.4'
H H 0.0000 0.0000 'International Tables Vol C Tables 4.2.6.8 and 6.1.1.4'
Cl Cl 0.1484 0.1585 'International Tables Vol C Tables 4.2.6.8 and 6.1.1.4'
N N 0.0061 0.0033 'International Tables Vol C Tables 4.2.6.8 and 6.1.1.4'
O O 0.0106 0.0060 'International Tables Vol C Tables 4.2.6.8 and 6.1.1.4'

loop_
_geom_angle_atom_site_label_1
_geom_angle_atom_site_label_2
_geom_angle_atom_site_label_3
_geom_angle
_geom_angle_site_symmetry_1
_geom_angle_site_symmetry_3
_geom_angle_publ_flag
N3 N2 C4 110.8(2) . . ?
N3 N2 C3 117.54(19) . . ?
C4 N2 C3 131.0(2) . . ?
O5 N4 O4 124.8(2) . . ?
O5 N4 C6 117.9(2) . . ?
O4 N4 C6 117.3(2) . . ?
C6 N3 N2 105.00(19) . . ?
O2 N1 C4 117.8(2) . . ?
O3 N1 O2 125.3(2) . . ?
O3 N1 C4 116.9(2) . . ?
C4 C5 Cl1 128.7(2) . . ?
C4 C5 C6 102.3(2) . . ?
C6 C5 Cl1 129.0(2) . . ?
N2 C4 N1 122.3(2) . . ?
N2 C4 C5 108.8(2) . . ?
C5 C4 N1 128.7(2) . . ?
N3 C6 N4 117.5(2) . . ?
N3 C6 C5 113.1(2) . . ?
C5 C6 N4 129.4(2) . . ?
N2 C3 C2 112.2(2) . . ?
O1 C2 C3 121.0(2) . . ?
O1 C2 C1 124.1(3) . . ?
C1 C2 C3 114.8(2) . . ?

loop_
_geom_bond_atom_site_label_1
_geom_bond_atom_site_label_2
_geom_bond_distance
_geom_bond_site_symmetry_2
_geom_bond_publ_flag
Cl1 C5 1.694(2) . ?
O5 N4 1.224(3) . ?
O4 N4 1.226(3) . ?
O1 C2 1.209(3) . ?
O2 N1 1.229(3) . ?
N2 N3 1.335(3) . ?
N2 C4 1.358(3) . ?
N2 C3 1.462(3) . ?
O3 N1 1.219(3) . ?
N4 C6 1.446(3) . ?
N3 C6 1.326(3) . ?
N1 C4 1.444(3) . ?
C5 C4 1.374(4) . ?
C5 C6 1.400(3) . ?
C3 C2 1.515(3) . ?
C2 C1 1.490(4) . ?
